data_1567177
loop_
_publ_author_name
'Madake, S.B.'
'Patil, A.R.'
'Pedanekar, R.S.'
'Narewadikar, N.A.'
'Thorat, J.B.'
'Rajpure, K.Y.'

_publ_section_title
;
 The influence of nickel substitution on the structural and gas sensing
 properties of sprayed ZnFe2O4 thin films
;
_journal_name_full 'Journal of Materials Science: Materials in Electronics'
_journal_page_first 6273
_journal_page_last 6282
_journal_paper_doi 10.1007/s10854-022-07802-z
_journal_volume 33
_journal_year 2022
_chemical_formula_structural Ni0.4Zn0.6Fe2O4
_chemical_formula_sum 'Fe2 Ni0.4 O4 Zn0.6'
_chemical_formula_weight 238.3996
_space_group_IT_number 227
_space_group_name_Hall '-F 4vw 2vw 3'
_space_group_name_H-M_alt 'F d -3 m :2'
_cell_angle_alpha 90
_cell_angle_beta 90
_cell_angle_gamma 90
_cell_formula_units_Z 8
_cell_length_a 8.44220
_cell_length_b 8.44220
_cell_length_c 8.44220
_cell_volume 601.682
_exptl_crystal_density_diffrn 5.66
_cod_data_source_file N4.cif
_cod_data_source_block 1234
_cod_original_cell_volume 601.68
_cod_original_sg_symbol_H-M 'F d -3 m'
_cod_original_formula_sum 'Fe2 O4 Ni0.4 Zn0.6'
_cod_database_code 1567177

loop_
_symmetry_equiv_pos_as_xyz
'x, y, z'
'-x, -y, -z'
'-x+3/4, -y+1/4, z+1/2'
'x+1/4, y+3/4, -z+1/2'
'-x+1/4, y+1/2, -z+3/4'
'x+3/4, -y+1/2, z+1/4'
'x+1/2, -y+3/4, -z+1/4'
'-x+1/2, y+1/4, z+3/4'
'z, x, y'
'-z, -x, -y'
'z+1/2, -x+3/4, -y+1/4'
'-z+1/2, x+1/4, y+3/4'
'-z+3/4, -x+1/4, y+1/2'
'z+1/4, x+3/4, -y+1/2'
'-z+1/4, x+1/2, -y+3/4'
'z+3/4, -x+1/2, y+1/4'
'y, z, x'
'-y, -z, -x'
'-y+1/4, z+1/2, -x+3/4'
'y+3/4, -z+1/2, x+1/4'
'y+1/2, -z+3/4, -x+1/4'
'-y+1/2, z+1/4, x+3/4'
'-y+3/4, -z+1/4, x+1/2'
'y+1/4, z+3/4, -x+1/2'
'y+3/4, x+1/4, -z+1/2'
'-y+1/4, -x+3/4, z+1/2'
'-y, -x, -z'
'y, x, z'
'y+1/4, -x+1/2, z+3/4'
'-y+3/4, x+1/2, -z+1/4'
'-y+1/2, x+3/4, z+1/4'
'y+1/2, -x+1/4, -z+3/4'
'x+3/4, z+1/4, -y+1/2'
'-x+1/4, -z+3/4, y+1/2'
'-x+1/2, z+3/4, y+1/4'
'x+1/2, -z+1/4, -y+3/4'
'-x, -z, -y'
'x, z, y'
'x+1/4, -z+1/2, y+3/4'
'-x+3/4, z+1/2, -y+1/4'
'z+3/4, y+1/4, -x+1/2'
'-z+1/4, -y+3/4, x+1/2'
'z+1/4, -y+1/2, x+3/4'
'-z+3/4, y+1/2, -x+1/4'
'-z+1/2, y+3/4, x+1/4'
'z+1/2, -y+1/4, -x+3/4'
'-z, -y, -x'
'z, y, x'
'x, y+1/2, z+1/2'
'-x, -y+1/2, -z+1/2'
'-x+3/4, -y+3/4, z'
'x+1/4, y+1/4, -z'
'-x+1/4, y, -z+1/4'
'x+3/4, -y, z+3/4'
'x+1/2, -y+1/4, -z+3/4'
'-x+1/2, y+3/4, z+1/4'
'z, x+1/2, y+1/2'
'-z, -x+1/2, -y+1/2'
'z+1/2, -x+1/4, -y+3/4'
'-z+1/2, x+3/4, y+1/4'
'-z+3/4, -x+3/4, y'
'z+1/4, x+1/4, -y'
'-z+1/4, x, -y+1/4'
'z+3/4, -x, y+3/4'
'y, z+1/2, x+1/2'
'-y, -z+1/2, -x+1/2'
'-y+1/4, z, -x+1/4'
'y+3/4, -z, x+3/4'
'y+1/2, -z+1/4, -x+3/4'
'-y+1/2, z+3/4, x+1/4'
'-y+3/4, -z+3/4, x'
'y+1/4, z+1/4, -x'
'y+3/4, x+3/4, -z'
'-y+1/4, -x+1/4, z'
'-y, -x+1/2, -z+1/2'
'y, x+1/2, z+1/2'
'y+1/4, -x, z+1/4'
'-y+3/4, x, -z+3/4'
'-y+1/2, x+1/4, z+3/4'
'y+1/2, -x+3/4, -z+1/4'
'x+3/4, z+3/4, -y'
'-x+1/4, -z+1/4, y'
'-x+1/2, z+1/4, y+3/4'
'x+1/2, -z+3/4, -y+1/4'
'-x, -z+1/2, -y+1/2'
'x, z+1/2, y+1/2'
'x+1/4, -z, y+1/4'
'-x+3/4, z, -y+3/4'
'z+3/4, y+3/4, -x'
'-z+1/4, -y+1/4, x'
'z+1/4, -y, x+1/4'
'-z+3/4, y, -x+3/4'
'-z+1/2, y+1/4, x+3/4'
'z+1/2, -y+3/4, -x+1/4'
'-z, -y+1/2, -x+1/2'
'z, y+1/2, x+1/2'
'x+1/2, y, z+1/2'
'-x+1/2, -y, -z+1/2'
'-x+1/4, -y+1/4, z'
'x+3/4, y+3/4, -z'
'-x+3/4, y+1/2, -z+1/4'
'x+1/4, -y+1/2, z+3/4'
'x, -y+3/4, -z+3/4'
'-x, y+1/4, z+1/4'
'z+1/2, x, y+1/2'
'-z+1/2, -x, -y+1/2'
'z, -x+3/4, -y+3/4'
'-z, x+1/4, y+1/4'
'-z+1/4, -x+1/4, y'
'z+3/4, x+3/4, -y'
'-z+3/4, x+1/2, -y+1/4'
'z+1/4, -x+1/2, y+3/4'
'y+1/2, z, x+1/2'
'-y+1/2, -z, -x+1/2'
'-y+3/4, z+1/2, -x+1/4'
'y+1/4, -z+1/2, x+3/4'
'y, -z+3/4, -x+3/4'
'-y, z+1/4, x+1/4'
'-y+1/4, -z+1/4, x'
'y+3/4, z+3/4, -x'
'y+1/4, x+1/4, -z'
'-y+3/4, -x+3/4, z'
'-y+1/2, -x, -z+1/2'
'y+1/2, x, z+1/2'
'y+3/4, -x+1/2, z+1/4'
'-y+1/4, x+1/2, -z+3/4'
'-y, x+3/4, z+3/4'
'y, -x+1/4, -z+1/4'
'x+1/4, z+1/4, -y'
'-x+3/4, -z+3/4, y'
'-x, z+3/4, y+3/4'
'x, -z+1/4, -y+1/4'
'-x+1/2, -z, -y+1/2'
'x+1/2, z, y+1/2'
'x+3/4, -z+1/2, y+1/4'
'-x+1/4, z+1/2, -y+3/4'
'z+1/4, y+1/4, -x'
'-z+3/4, -y+3/4, x'
'z+3/4, -y+1/2, x+1/4'
'-z+1/4, y+1/2, -x+3/4'
'-z, y+3/4, x+3/4'
'z, -y+1/4, -x+1/4'
'-z+1/2, -y, -x+1/2'
'z+1/2, y, x+1/2'
'x+1/2, y+1/2, z'
'-x+1/2, -y+1/2, -z'
'-x+1/4, -y+3/4, z+1/2'
'x+3/4, y+1/4, -z+1/2'
'-x+3/4, y, -z+3/4'
'x+1/4, -y, z+1/4'
'x, -y+1/4, -z+1/4'
'-x, y+3/4, z+3/4'
'z+1/2, x+1/2, y'
'-z+1/2, -x+1/2, -y'
'z, -x+1/4, -y+1/4'
'-z, x+3/4, y+3/4'
'-z+1/4, -x+3/4, y+1/2'
'z+3/4, x+1/4, -y+1/2'
'-z+3/4, x, -y+3/4'
'z+1/4, -x, y+1/4'
'y+1/2, z+1/2, x'
'-y+1/2, -z+1/2, -x'
'-y+3/4, z, -x+3/4'
'y+1/4, -z, x+1/4'
'y, -z+1/4, -x+1/4'
'-y, z+3/4, x+3/4'
'-y+1/4, -z+3/4, x+1/2'
'y+3/4, z+1/4, -x+1/2'
'y+1/4, x+3/4, -z+1/2'
'-y+3/4, -x+1/4, z+1/2'
'-y+1/2, -x+1/2, -z'
'y+1/2, x+1/2, z'
'y+3/4, -x, z+3/4'
'-y+1/4, x, -z+1/4'
'-y, x+1/4, z+1/4'
'y, -x+3/4, -z+3/4'
'x+1/4, z+3/4, -y+1/2'
'-x+3/4, -z+1/4, y+1/2'
'-x, z+1/4, y+1/4'
'x, -z+3/4, -y+3/4'
'-x+1/2, -z+1/2, -y'
'x+1/2, z+1/2, y'
'x+3/4, -z, y+3/4'
'-x+1/4, z, -y+1/4'
'z+1/4, y+3/4, -x+1/2'
'-z+3/4, -y+1/4, x+1/2'
'z+3/4, -y, x+3/4'
'-z+1/4, y, -x+1/4'
'-z, y+1/4, x+1/4'
'z, -y+3/4, -x+3/4'
'-z+1/2, -y+1/2, -x'
'z+1/2, y+1/2, x'

loop_
_atom_site_label
_atom_site_occupancy
_atom_site_fract_x
_atom_site_fract_y
_atom_site_fract_z
_atom_site_adp_type
FeA 0.93 0.125000 0.125000 0.125000 Biso
FeB 0.535 0.500000 0.500000 0.500000 Biso
ZnA 0.05 0.125000 0.125000 0.125000 Biso
ZnB 0.275 0.500000 0.500000 0.500000 Biso
NiA 0.02 0.125000 0.125000 0.125000 Biso
NiB 0.19 0.500000 0.500000 0.500000 Biso
O 1.0 0.250000 0.250000 0.250000 Biso
